data_7715634
loop_
_publ_author_name
'Ikeshita, Masahiro'
'Ma, Shing Cho'
'Muller, Gilles'
'Naota, Takeshi'

_publ_section_title
;
 Linker-dependent control of the chiroptical properties of
 polymethylene-vaulted
 <i>trans</i>-bis[(&#x3b2;-iminomethyl)naphthoxy]platinum(II) complexes.
;
_journal_issue 18
_journal_name_full 'Dalton transactions (Cambridge, England : 2003)'
_journal_page_first 7775
_journal_page_last 7787
_journal_paper_doi 10.1039/d4dt00273c
_journal_volume 53
_journal_year 2024
_chemical_absolute_configuration 'CHOOSE rm ad rmad syn or unk'
_chemical_formula_moiety 'C40 H50 N2 O2 Pt'
_chemical_formula_sum 'C40 H50 N2 O2 Pt'
_chemical_formula_weight 785.94
_space_group_crystal_system monoclinic
_space_group_IT_number 4
_space_group_name_Hall 'P 2yb'
_space_group_name_H-M_alt 'P 1 21 1'
_atom_sites_solution_hydrogens geom
_atom_sites_solution_primary direct
_atom_sites_solution_secondary difmap
_audit_update_record
;
2020-09-26 deposited with the CCDC.	2024-04-03 downloaded from the CCDC.
;
_cell_angle_alpha 90.0000
_cell_angle_beta 91.389(3)
_cell_angle_gamma 90.0000
_cell_formula_units_Z 2
_cell_length_a 9.1109(3)
_cell_length_b 10.0604(4)
_cell_length_c 18.7421(6)
_cell_measurement_reflns_used 14980
_cell_measurement_temperature 113
_cell_measurement_theta_max 28.20
_cell_measurement_theta_min 2.31
_cell_volume 1717.38(10)
_computing_cell_refinement 'CrysAlisPro 1.171.38.41 (Rigaku OD, 2015)'
_computing_data_collection 'CrysAlisPro 1.171.38.41 (Rigaku OD, 2015)'
_computing_data_reduction 'CrysAlisPro 1.171.38.41 (Rigaku OD, 2015)'
_computing_molecular_graphics 'CrystalStructure 4.2.4'
_computing_publication_material 'CrystalStructure 4.2.4 (Rigaku, 2016)'
_computing_structure_refinement 'SHELXL Version 2016/4 (Sheldrick, 2008)'
_computing_structure_solution 'Il Milione (Burla, et al., 2007)'
_diffrn_ambient_temperature 113
_diffrn_detector_area_resol_mean 5.811
_diffrn_measured_fraction_theta_full 0.998
_diffrn_measured_fraction_theta_max 0.999
_diffrn_measurement_device_type 'Rigaku XtaLAB P200'
_diffrn_measurement_method \w
_diffrn_radiation_type 'Mo K\a'
_diffrn_radiation_wavelength 0.71075
_diffrn_reflns_av_R_equivalents 0.0720
_diffrn_reflns_Laue_measured_fraction_full 0.998
_diffrn_reflns_Laue_measured_fraction_max 0.999
_diffrn_reflns_limit_h_max 11
_diffrn_reflns_limit_h_min -11
_diffrn_reflns_limit_k_max 11
_diffrn_reflns_limit_k_min -13
_diffrn_reflns_limit_l_max 24
_diffrn_reflns_limit_l_min -24
_diffrn_reflns_number 30832
_diffrn_reflns_point_group_measured_fraction_full 0.941
_diffrn_reflns_point_group_measured_fraction_max 0.915
_diffrn_reflns_theta_full 25.242
_diffrn_reflns_theta_max 27.497
_diffrn_reflns_theta_min 2.510
_diffrn_standards_number 0
_exptl_absorpt_coefficient_mu 4.106
_exptl_absorpt_correction_T_max 0.814
_exptl_absorpt_correction_T_min 0.641
_exptl_absorpt_correction_type multi-scan
_exptl_absorpt_process_details
;
CrysAlisPro 1.171.38.41 (Rigaku Oxford Diffraction, 2015)
Empirical absorption correction using spherical harmonics,
 implemented in SCALE3 ABSPACK scaling algorithm.
;
_exptl_crystal_colour red
_exptl_crystal_density_diffrn 1.520
_exptl_crystal_density_method 'not measured'
_exptl_crystal_description nONE
_exptl_crystal_F_000 796.00
_exptl_crystal_size_max 0.100
_exptl_crystal_size_mid 0.100
_exptl_crystal_size_min 0.050
_refine_diff_density_max 7.00
_refine_diff_density_min -3.70
_refine_ls_abs_structure_details
;
 Flack x determined using 2065 quotients [(I+)-(I-)]/[(I+)+(I-)]
 (Parsons, Flack and Wagner, Acta Cryst. B69 (2013) 249-259).
;
_refine_ls_abs_structure_Flack 0.126(12)
_refine_ls_extinction_method none
_refine_ls_goodness_of_fit_ref 1.068
_refine_ls_hydrogen_treatment constr
_refine_ls_number_parameters 406
_refine_ls_number_reflns 7216
_refine_ls_number_restraints 390
_refine_ls_R_factor_all 0.1229
_refine_ls_R_factor_gt 0.1130
_refine_ls_shift/su_max 0.000
_refine_ls_structure_factor_coef Fsqd
_refine_ls_weighting_details 'w = 1/[\s^2^(Fo^2^)+(0.1845P)^2^+47.1043P] where P=(Fo^2^+2Fc^2^)/3'
_refine_ls_weighting_scheme calc
_refine_ls_wR_factor_gt 0.3204
_refine_ls_wR_factor_ref 0.3273
_reflns_Friedel_coverage 0.733
_reflns_Friedel_fraction_full 0.876
_reflns_Friedel_fraction_max 0.821
_reflns_number_gt 6274
_reflns_number_total 7216
_reflns_threshold_expression F^2^>2.0\s(F^2^)
_cod_data_source_file d4dt00273c2.cif
_cod_data_source_block xcalibur_CCDC6
_cod_depositor_comments 'Adding full bibliography for 7715625--7715636.cif.'
_cod_database_code 7715634

loop_
_space_group_symop_id
_space_group_symop_operation_xyz
1 +X,+Y,+Z
2 -X,1/2+Y,-Z

loop_
_atom_site_label
_atom_site_type_symbol
_atom_site_fract_x
_atom_site_fract_y
_atom_site_fract_z
_atom_site_U_iso_or_equiv
_atom_site_adp_type
_atom_site_occupancy
_atom_site_site_symmetry_order
_atom_site_calc_flag
_atom_site_refinement_flags_posn
_atom_site_refinement_flags_adp
_atom_site_refinement_flags_occupancy
_atom_site_disorder_assembly
_atom_site_disorder_group
PT1 Pt 0.29781(11) 0.5010(5) 0.06873(5) 0.0460(4) Uani 1 1 d . . . . .
O4 O 0.392(2) 0.4747(19) 0.1667(10) 0.042(6) Uani 1 1 d . . . . .
O17 O 0.206(3) 0.5289(18) -0.0275(11) 0.053(7) Uani 1 1 d . . . . .
N2 N 0.423(2) 0.350(3) 0.0341(14) 0.045(6) Uani 1 1 d . . . . .
N3 N 0.167(4) 0.648(3) 0.1013(15) 0.052(7) Uani 1 1 d . . . . .
C5 C 0.086(5) 0.248(4) 0.443(3) 0.082(6) Uani 1 1 d D U . . .
H5A H 0.030367 0.195103 0.406682 0.099 Uiso 1 1 calc R U . . .
H5B H 0.040207 0.232276 0.489531 0.099 Uiso 1 1 calc R U . . .
C6 C 0.245(4) 0.196(6) 0.447(2) 0.082(6) Uani 1 1 d D U . . .
H6A H 0.244214 0.104234 0.465695 0.098 Uiso 1 1 calc R U . . .
H6B H 0.301632 0.251663 0.481398 0.098 Uiso 1 1 calc R U . . .
C7 C 0.323(6) 0.197(4) 0.375(2) 0.082(6) Uani 1 1 d D U . . .
H7A H 0.428944 0.216263 0.383478 0.099 Uiso 1 1 calc R U . . .
H7B H 0.281032 0.266799 0.343981 0.099 Uiso 1 1 calc R U . . .
C8 C 0.248(3) 0.644(3) 0.2279(14) 0.055(4) Uani 1 1 d D U . . .
C9 C 0.438(3) 0.317(4) -0.0284(18) 0.048(5) Uani 1 1 d . U . . .
H9 H 0.510909 0.252036 -0.037149 0.057 Uiso 1 1 calc R U . . .
C10 C 0.429(3) 0.506(5) 0.2875(12) 0.061(4) Uani 1 1 d D U . . .
H10 H 0.516451 0.455230 0.283652 0.073 Uiso 1 1 calc R U . . .
C11 C 0.355(3) 0.366(3) -0.0911(13) 0.047(4) Uani 1 1 d D U . . .
C12 C 0.387(3) 0.546(3) 0.3555(11) 0.062(4) Uani 1 1 d D U . . .
C13 C 0.238(3) 0.459(3) -0.0885(13) 0.051(5) Uani 1 1 d D U . . .
C14 C 0.220(4) 0.704(3) 0.2959(13) 0.059(5) Uani 1 1 d D U . . .
H14 H 0.151919 0.775075 0.298429 0.071 Uiso 1 1 calc R U . . .
C15 C 0.163(4) 0.690(4) 0.1681(19) 0.054(5) Uani 1 1 d . U . . .
H15 H 0.095454 0.759790 0.177277 0.065 Uiso 1 1 calc R U . . .
C16 C 0.292(4) 0.659(3) 0.3595(12) 0.064(4) Uani 1 1 d D U . . .
C18 C 0.071(4) 0.394(4) 0.424(3) 0.081(6) Uani 1 1 d D U . . .
H18A H 0.129485 0.409013 0.380975 0.097 Uiso 1 1 calc R U . . .
H18B H 0.120282 0.444508 0.463337 0.097 Uiso 1 1 calc R U . . .
C19 C 0.305(6) 0.060(4) 0.339(2) 0.085(6) Uani 1 1 d D U . . .
H19A H 0.201809 0.030357 0.343071 0.102 Uiso 1 1 calc R U . . .
H19B H 0.368308 -0.005730 0.364608 0.102 Uiso 1 1 calc R U . . .
C20 C 0.250(4) 0.715(4) 0.4254(14) 0.071(5) Uani 1 1 d D U . . .
H20 H 0.179266 0.784164 0.426495 0.085 Uiso 1 1 calc R U . . .
C21 C 0.347(5) 0.066(5) 0.259(2) 0.084(6) Uani 1 1 d D U . . .
H21A H 0.454690 0.077140 0.256257 0.100 Uiso 1 1 calc R U . . .
H21B H 0.322148 -0.020812 0.236466 0.100 Uiso 1 1 calc R U . . .
C22 C 0.314(4) 0.665(4) 0.4890(16) 0.075(6) Uani 1 1 d D U . . .
H22 H 0.284721 0.698804 0.533801 0.090 Uiso 1 1 calc R U . . .
C23 C 0.044(5) 0.701(4) 0.050(2) 0.075(10) Uani 1 1 d D U . . .
H23A H 0.008446 0.786990 0.068041 0.090 Uiso 1 1 calc R U . . .
H23B H 0.085687 0.715917 0.002435 0.090 Uiso 1 1 calc R U . . .
C24 C 0.422(4) 0.563(4) 0.4857(15) 0.074(6) Uani 1 1 d D U . . .
H24 H 0.470570 0.534926 0.528465 0.089 Uiso 1 1 calc R U . . .
C25 C -0.097(5) 0.450(5) 0.2721(19) 0.080(6) Uani 1 1 d D U . . .
H25A H -0.114791 0.546278 0.266829 0.096 Uiso 1 1 calc R U . . .
H25B H 0.010525 0.435393 0.273967 0.096 Uiso 1 1 calc R U . . .
C26 C 0.459(3) 0.503(5) 0.4196(13) 0.069(5) Uani 1 1 d D U . . .
H26 H 0.530509 0.434326 0.418392 0.083 Uiso 1 1 calc R U . . .
C27 C -0.079(4) 0.459(5) 0.410(3) 0.082(6) Uani 1 1 d D U . . .
H27A H -0.065723 0.555914 0.404136 0.099 Uiso 1 1 calc R U . . .
H27B H -0.140618 0.445407 0.452653 0.099 Uiso 1 1 calc R U . . .
C28 C -0.156(5) 0.554(4) 0.112(2) 0.081(7) Uani 1 1 d D U . . .
H28A H -0.263923 0.551109 0.105166 0.098 Uiso 1 1 calc R U . . .
H28B H -0.132283 0.617315 0.150681 0.098 Uiso 1 1 calc R U . . .
C29 C 0.273(6) 0.176(5) 0.214(2) 0.083(6) Uani 1 1 d D U . . .
H29A H 0.326811 0.260408 0.222259 0.100 Uiso 1 1 calc R U . . .
H29B H 0.171560 0.188328 0.229770 0.100 Uiso 1 1 calc R U . . .
C30 C -0.162(5) 0.402(6) 0.343(2) 0.081(6) Uani 1 1 d D U . . .
H30A H -0.158546 0.303657 0.344655 0.097 Uiso 1 1 calc R U . . .
H30B H -0.266590 0.428978 0.344203 0.097 Uiso 1 1 calc R U . . .
C31 C 0.269(4) 0.147(6) 0.133(2) 0.080(6) Uani 1 1 d D U . . .
H31A H 0.212626 0.064413 0.124480 0.096 Uiso 1 1 calc R U . . .
H31B H 0.217522 0.220384 0.108210 0.096 Uiso 1 1 calc R U . . .
C32 C -0.100(5) 0.413(4) 0.134(2) 0.081(6) Uani 1 1 d D U . . .
H32A H -0.132391 0.347190 0.097828 0.097 Uiso 1 1 calc R U . . .
H32B H 0.008332 0.412912 0.137021 0.097 Uiso 1 1 calc R U . . .
C33 C -0.087(4) 0.603(5) 0.042(2) 0.081(8) Uani 1 1 d D U . . .
H33A H -0.165093 0.647446 0.013381 0.097 Uiso 1 1 calc R U . . .
H33B H -0.054291 0.524781 0.015306 0.097 Uiso 1 1 calc R U . . .
C34 C -0.163(5) 0.378(5) 0.2065(19) 0.081(6) Uani 1 1 d D U . . .
H34A H -0.149234 0.280753 0.213836 0.098 Uiso 1 1 calc R U . . .
H34B H -0.269459 0.394986 0.204470 0.098 Uiso 1 1 calc R U . . .
C35 C 0.421(4) 0.131(4) 0.103(3) 0.076(7) Uani 1 1 d D U . . .
H35A H 0.409248 0.084188 0.056329 0.092 Uiso 1 1 calc R U . . .
H35B H 0.478762 0.072720 0.134923 0.092 Uiso 1 1 calc R U . . .
C36 C 0.511(4) 0.258(4) 0.090(2) 0.067(7) Uani 1 1 d D U . . .
H36A H 0.608224 0.234895 0.070937 0.081 Uiso 1 1 calc R U . . .
H36B H 0.526864 0.306830 0.135435 0.081 Uiso 1 1 calc R U . . .
C37 C 0.163(3) 0.480(3) -0.1525(11) 0.051(5) Uani 1 1 d D U . . .
H37 H 0.068969 0.520886 -0.150507 0.062 Uiso 1 1 calc R U . . .
C38 C 0.390(4) 0.309(3) -0.1577(13) 0.055(5) Uani 1 1 d D U . . .
H38 H 0.465454 0.243718 -0.159971 0.066 Uiso 1 1 calc R U . . .
C39 C 0.313(4) 0.347(4) -0.2215(12) 0.061(5) Uani 1 1 d D U . . .
C40 C 0.348(3) 0.535(3) 0.2246(13) 0.056(5) Uani 1 1 d D U . . .
C41 C 0.214(4) 0.446(4) -0.2210(12) 0.066(5) Uani 1 1 d D U . . .
C42 C 0.336(5) 0.285(4) -0.2872(14) 0.070(6) Uani 1 1 d D U . . .
H42 H 0.394966 0.207260 -0.288235 0.083 Uiso 1 1 calc R U . . .
C43 C 0.274(5) 0.333(4) -0.3512(15) 0.075(6) Uani 1 1 d D U . . .
H43 H 0.308470 0.301331 -0.395712 0.090 Uiso 1 1 calc R U . . .
C44 C 0.161(5) 0.428(4) -0.3487(15) 0.076(6) Uani 1 1 d D U . . .
H44 H 0.104670 0.450733 -0.390482 0.091 Uiso 1 1 calc R U . . .
C45 C 0.132(4) 0.490(5) -0.2831(13) 0.072(5) Uani 1 1 d D U . . .
H45 H 0.060699 0.558027 -0.279795 0.087 Uiso 1 1 calc R U . . .

loop_
_atom_site_aniso_label
_atom_site_aniso_U_11
_atom_site_aniso_U_22
_atom_site_aniso_U_33
_atom_site_aniso_U_23
_atom_site_aniso_U_13
_atom_site_aniso_U_12
PT1 0.0489(6) 0.0470(6) 0.0424(5) -0.0085(7) 0.0072(4) -0.0126(7)
O4 0.066(12) 0.021(15) 0.039(9) -0.003(8) -0.003(8) 0.003(8)
O17 0.102(16) 0.019(14) 0.038(10) 0.015(8) 0.019(10) 0.031(11)
N2 0.020(10) 0.069(19) 0.047(14) 0.002(13) -0.001(9) 0.008(10)
N3 0.08(2) 0.031(14) 0.043(14) 0.008(11) 0.018(13) 0.011(13)
C5 0.080(12) 0.087(13) 0.080(13) -0.007(12) 0.001(11) -0.005(11)
C6 0.081(13) 0.085(14) 0.080(13) -0.009(11) 0.000(11) -0.005(11)
C7 0.082(13) 0.084(14) 0.081(12) -0.010(11) 0.001(11) -0.004(12)
C8 0.053(10) 0.061(11) 0.052(7) -0.003(8) 0.009(7) -0.011(8)
C9 0.036(10) 0.056(13) 0.050(9) 0.009(10) 0.009(9) 0.012(9)
C10 0.057(9) 0.074(12) 0.053(7) -0.002(10) -0.001(7) -0.013(9)
C11 0.046(9) 0.047(10) 0.048(7) 0.009(8) 0.010(7) 0.016(7)
C12 0.054(9) 0.080(11) 0.052(7) -0.001(8) 0.001(7) -0.019(8)
C13 0.060(10) 0.043(11) 0.050(8) 0.018(8) 0.018(8) 0.022(8)
C14 0.056(10) 0.069(12) 0.052(7) -0.004(8) 0.010(8) -0.015(8)
C15 0.057(12) 0.054(14) 0.052(9) -0.002(11) 0.011(9) -0.007(10)
C16 0.060(10) 0.078(11) 0.053(7) -0.003(8) 0.006(7) -0.017(8)
C18 0.076(12) 0.085(13) 0.082(13) -0.009(12) 0.002(10) -0.007(11)
C19 0.083(14) 0.087(14) 0.086(12) -0.015(10) 0.001(11) -0.008(12)
C20 0.069(11) 0.091(13) 0.053(8) -0.003(10) 0.007(9) -0.011(10)
C21 0.082(14) 0.084(15) 0.084(12) -0.014(11) -0.002(11) -0.012(12)
C22 0.073(12) 0.099(14) 0.053(8) -0.004(11) 0.002(10) -0.010(11)
C23 0.12(3) 0.04(2) 0.07(2) 0.001(16) 0.003(18) 0.015(16)
C24 0.067(12) 0.101(14) 0.053(8) -0.002(11) 0.000(9) -0.011(10)
C25 0.067(13) 0.090(15) 0.084(11) -0.007(11) 0.000(10) -0.001(12)
C26 0.059(10) 0.094(13) 0.054(8) -0.003(10) -0.004(8) -0.016(10)
C27 0.076(12) 0.086(15) 0.085(11) -0.007(12) 0.003(11) -0.006(11)
C28 0.062(14) 0.102(17) 0.079(14) -0.005(12) -0.006(11) 0.011(12)
C29 0.078(14) 0.086(15) 0.087(12) -0.012(11) 0.001(11) -0.012(12)
C30 0.069(12) 0.088(15) 0.086(12) -0.011(12) 0.005(10) -0.003(12)
C31 0.070(13) 0.084(16) 0.086(12) -0.009(12) 0.002(11) -0.012(12)
C32 0.063(14) 0.096(16) 0.084(12) -0.009(12) -0.004(11) 0.005(12)
C33 0.061(15) 0.111(19) 0.069(15) -0.005(13) -0.012(12) 0.021(13)
C34 0.066(13) 0.092(15) 0.086(12) -0.008(11) -0.002(11) 0.001(12)
C35 0.064(13) 0.082(16) 0.083(13) -0.008(13) -0.006(11) -0.004(12)
C36 0.054(14) 0.078(18) 0.070(16) -0.017(14) -0.003(12) -0.001(12)
C37 0.066(10) 0.034(11) 0.054(8) 0.025(8) 0.020(7) 0.037(8)
C38 0.061(10) 0.053(11) 0.051(8) 0.004(8) 0.014(8) 0.019(8)
C39 0.080(10) 0.056(10) 0.049(7) -0.002(8) 0.015(8) 0.029(8)
C40 0.052(10) 0.065(12) 0.051(7) 0.001(9) 0.005(8) -0.010(8)
C41 0.091(11) 0.052(10) 0.054(7) 0.006(8) 0.014(7) 0.036(8)
C42 0.091(13) 0.067(12) 0.051(8) -0.005(9) 0.013(9) 0.033(10)
C43 0.097(14) 0.075(13) 0.052(8) -0.004(10) 0.008(10) 0.032(11)
C44 0.100(14) 0.074(13) 0.053(8) 0.003(10) 0.013(10) 0.033(11)
C45 0.097(12) 0.069(12) 0.051(8) 0.005(10) 0.011(9) 0.031(10)

loop_
_atom_type_symbol
_atom_type_description
_atom_type_scat_dispersion_real
_atom_type_scat_dispersion_imag
_atom_type_scat_source
C C 0.0033 0.0016
;
International Tables for Crystallography
(Vol. C, Tables 4.2.6.8 and 6.1.1.4)
;
H H 0.0000 0.0000
;
International Tables for Crystallography
(Vol. C, Table 6.1.1.4)
;
N N 0.0061 0.0033
;
International Tables for Crystallography
(Vol. C, Tables 4.2.6.8 and 6.1.1.4)
;
O O 0.0106 0.0060
;
International Tables for Crystallography
(Vol. C, Tables 4.2.6.8 and 6.1.1.4)
;
Pt Pt -1.7033 8.3905
;
International Tables for Crystallography
(Vol. C, Tables 4.2.6.8 and 6.1.1.4)
;

loop_
_geom_angle_atom_site_label_1
_geom_angle_atom_site_label_2
_geom_angle_atom_site_label_3
_geom_angle
_geom_angle_site_symmetry_1
_geom_angle_site_symmetry_3
_geom_angle_publ_flag
O17 PT1 N3 86.0(10) . . ?
O17 PT1 N2 92.6(9) . . ?
N3 PT1 N2 177.8(13) . . ?
O17 PT1 O4 179.4(9) . . ?
N3 PT1 O4 93.7(10) . . ?
N2 PT1 O4 87.8(9) . . ?
C40 O4 PT1 123.8(17) . . ?
C13 O17 PT1 125.8(17) . . ?
C9 N2 C36 114(3) . . ?
C9 N2 PT1 126(2) . . ?
C36 N2 PT1 120(2) . . ?
C15 N3 C23 116(3) . . ?
C15 N3 PT1 124(3) . . ?
C23 N3 PT1 119(2) . . ?
C18 C5 C6 115(4) . . ?
C18 C5 H5A 108.6 . . ?
C6 C5 H5A 108.6 . . ?
C18 C5 H5B 108.6 . . ?
C6 C5 H5B 108.6 . . ?
H5A C5 H5B 107.6 . . ?
C5 C6 C7 114(4) . . ?
C5 C6 H6A 108.7 . . ?
C7 C6 H6A 108.7 . . ?
C5 C6 H6B 108.7 . . ?
C7 C6 H6B 108.7 . . ?
H6A C6 H6B 107.6 . . ?
C6 C7 C19 109(4) . . ?
C6 C7 H7A 109.8 . . ?
C19 C7 H7A 109.8 . . ?
C6 C7 H7B 109.8 . . ?
C19 C7 H7B 109.8 . . ?
H7A C7 H7B 108.3 . . ?
C15 C8 C14 117(3) . . ?
C15 C8 C40 123(3) . . ?
C14 C8 C40 119(2) . . ?
N2 C9 C11 128(3) . . ?
N2 C9 H9 116.2 . . ?
C11 C9 H9 116.2 . . ?
C12 C10 C40 124(2) . . ?
C12 C10 H10 118.1 . . ?
C40 C10 H10 118.1 . . ?
C13 C11 C38 119(2) . . ?
C13 C11 C9 124(2) . . ?
C38 C11 C9 117(2) . . ?
C10 C12 C26 124(2) . . ?
C10 C12 C16 117(2) . . ?
C26 C12 C16 118(2) . . ?
C37 C13 O17 122(2) . . ?
C37 C13 C11 115(2) . . ?
O17 C13 C11 123(2) . . ?
C16 C14 C8 122(2) . . ?
C16 C14 H14 119.2 . . ?
C8 C14 H14 119.2 . . ?
N3 C15 C8 128(3) . . ?
N3 C15 H15 116.0 . . ?
C8 C15 H15 116.0 . . ?
C20 C16 C14 118(2) . . ?
C20 C16 C12 123(2) . . ?
C14 C16 C12 119(2) . . ?
C5 C18 C27 122(4) . . ?
C5 C18 H18A 106.9 . . ?
C27 C18 H18A 106.9 . . ?
C5 C18 H18B 106.9 . . ?
C27 C18 H18B 106.9 . . ?
H18A C18 H18B 106.7 . . ?
C7 C19 C21 111(4) . . ?
C7 C19 H19A 109.4 . . ?
C21 C19 H19A 109.4 . . ?
C7 C19 H19B 109.4 . . ?
C21 C19 H19B 109.4 . . ?
H19A C19 H19B 108.0 . . ?
C22 C20 C16 119(3) . . ?
C22 C20 H20 120.7 . . ?
C16 C20 H20 120.7 . . ?
C29 C21 C19 116(4) . . ?
C29 C21 H21A 108.2 . . ?
C19 C21 H21A 108.2 . . ?
C29 C21 H21B 108.2 . . ?
C19 C21 H21B 108.2 . . ?
H21A C21 H21B 107.4 . . ?
C20 C22 C24 120(3) . . ?
C20 C22 H22 120.2 . . ?
C24 C22 H22 120.2 . . ?
C33 C23 N3 113(3) . . ?
C33 C23 H23A 109.1 . . ?
N3 C23 H23A 109.1 . . ?
C33 C23 H23B 109.1 . . ?
N3 C23 H23B 109.1 . . ?
H23A C23 H23B 107.8 . . ?
C22 C24 C26 121(3) . . ?
C22 C24 H24 119.3 . . ?
C26 C24 H24 119.3 . . ?
C34 C25 C30 113(4) . . ?
C34 C25 H25A 109.0 . . ?
C30 C25 H25A 109.0 . . ?
C34 C25 H25B 109.0 . . ?
C30 C25 H25B 109.0 . . ?
H25A C25 H25B 107.8 . . ?
C12 C26 C24 119(3) . . ?
C12 C26 H26 120.3 . . ?
C24 C26 H26 120.3 . . ?
C18 C27 C30 113(4) . . ?
C18 C27 H27A 109.0 . . ?
C30 C27 H27A 109.0 . . ?
C18 C27 H27B 109.0 . . ?
C30 C27 H27B 109.0 . . ?
H27A C27 H27B 107.8 . . ?
C33 C28 C32 113(4) . . ?
C33 C28 H28A 109.1 . . ?
C32 C28 H28A 109.1 . . ?
C33 C28 H28B 109.1 . . ?
C32 C28 H28B 109.1 . . ?
H28A C28 H28B 107.8 . . ?
C21 C29 C31 114(4) . . ?
C21 C29 H29A 108.8 . . ?
C31 C29 H29A 108.8 . . ?
C21 C29 H29B 108.8 . . ?
C31 C29 H29B 108.8 . . ?
H29A C29 H29B 107.7 . . ?
C25 C30 C27 113(4) . . ?
C25 C30 H30A 109.0 . . ?
C27 C30 H30A 109.0 . . ?
C25 C30 H30B 109.0 . . ?
C27 C30 H30B 109.0 . . ?
H30A C30 H30B 107.8 . . ?
C35 C31 C29 113(4) . . ?
C35 C31 H31A 108.9 . . ?
C29 C31 H31A 108.9 . . ?
C35 C31 H31B 108.9 . . ?
C29 C31 H31B 108.9 . . ?
H31A C31 H31B 107.8 . . ?
C34 C32 C28 109(4) . . ?
C34 C32 H32A 109.8 . . ?
C28 C32 H32A 109.8 . . ?
C34 C32 H32B 109.8 . . ?
C28 C32 H32B 109.8 . . ?
H32A C32 H32B 108.3 . . ?
C28 C33 C23 117(4) . . ?
C28 C33 H33A 108.0 . . ?
C23 C33 H33A 108.0 . . ?
C28 C33 H33B 108.0 . . ?
C23 C33 H33B 108.0 . . ?
H33A C33 H33B 107.3 . . ?
C32 C34 C25 117(4) . . ?
C32 C34 H34A 108.0 . . ?
C25 C34 H34A 108.0 . . ?
C32 C34 H34B 108.0 . . ?
C25 C34 H34B 108.0 . . ?
H34A C34 H34B 107.3 . . ?
C31 C35 C36 118(4) . . ?
C31 C35 H35A 107.9 . . ?
C36 C35 H35A 107.9 . . ?
C31 C35 H35B 107.9 . . ?
C36 C35 H35B 107.9 . . ?
H35A C35 H35B 107.2 . . ?
C35 C36 N2 108(3) . . ?
C35 C36 H36A 110.0 . . ?
N2 C36 H36A 110.0 . . ?
C35 C36 H36B 110.0 . . ?
N2 C36 H36B 110.0 . . ?
H36A C36 H36B 108.4 . . ?
C13 C37 C41 125(2) . . ?
C13 C37 H37 117.3 . . ?
C41 C37 H37 117.3 . . ?
C11 C38 C39 121(2) . . ?
C11 C38 H38 119.6 . . ?
C39 C38 H38 119.6 . . ?
C41 C39 C42 117(2) . . ?
C41 C39 C38 121(2) . . ?
C42 C39 C38 122(3) . . ?
O4 C40 C10 116(2) . . ?
O4 C40 C8 127(2) . . ?
C10 C40 C8 116(2) . . ?
C39 C41 C37 115(2) . . ?
C39 C41 C45 124(2) . . ?
C37 C41 C45 119(2) . . ?
C43 C42 C39 122(2) . . ?
C43 C42 H42 118.8 . . ?
C39 C42 H42 118.8 . . ?
C42 C43 C44 119(2) . . ?
C42 C43 H43 120.6 . . ?
C44 C43 H43 120.6 . . ?
C45 C44 C43 119(2) . . ?
C45 C44 H44 120.7 . . ?
C43 C44 H44 120.7 . . ?
C44 C45 C41 118(3) . . ?
C44 C45 H45 121.0 . . ?
C41 C45 H45 121.0 . . ?

loop_
_geom_bond_atom_site_label_1
_geom_bond_atom_site_label_2
_geom_bond_distance
_geom_bond_site_symmetry_2
_geom_bond_publ_flag
PT1 O17 1.99(2) . ?
PT1 N3 2.01(3) . ?
PT1 N2 2.02(3) . ?
PT1 O4 2.027(19) . ?
O4 C40 1.31(3) . ?
O17 C13 1.38(3) . ?
N2 C9 1.23(4) . ?
N2 C36 1.59(5) . ?
N3 C15 1.32(5) . ?
N3 C23 1.55(5) . ?
C5 C18 1.52(3) . ?
C5 C6 1.54(3) . ?
C5 H5A 0.9900 . ?
C5 H5B 0.9900 . ?
C6 C7 1.54(3) . ?
C6 H6A 0.9900 . ?
C6 H6B 0.9900 . ?
C7 C19 1.54(3) . ?
C7 H7A 0.9900 . ?
C7 H7B 0.9900 . ?
C8 C15 1.42(5) . ?
C8 C14 1.43(2) . ?
C8 C40 1.44(2) . ?
C9 C11 1.46(4) . ?
C9 H9 0.9500 . ?
C10 C12 1.40(2) . ?
C10 C40 1.40(2) . ?
C10 H10 0.9500 . ?
C11 C13 1.42(2) . ?
C11 C38 1.42(2) . ?
C12 C26 1.42(2) . ?
C12 C16 1.43(2) . ?
C13 C37 1.38(2) . ?
C14 C16 1.42(2) . ?
C14 H14 0.9500 . ?
C15 H15 0.9500 . ?
C16 C20 1.42(2) . ?
C18 C27 1.54(3) . ?
C18 H18A 0.9900 . ?
C18 H18B 0.9900 . ?
C19 C21 1.57(3) . ?
C19 H19A 0.9900 . ?
C19 H19B 0.9900 . ?
C20 C22 1.41(2) . ?
C20 H20 0.9500 . ?
C21 C29 1.54(3) . ?
C21 H21A 0.9900 . ?
C21 H21B 0.9900 . ?
C22 C24 1.42(2) . ?
C22 H22 0.9500 . ?
C23 C33 1.55(3) . ?
C23 H23A 0.9900 . ?
C23 H23B 0.9900 . ?
C24 C26 1.43(2) . ?
C24 H24 0.9500 . ?
C25 C34 1.54(3) . ?
C25 C30 1.54(3) . ?
C25 H25A 0.9900 . ?
C25 H25B 0.9900 . ?
C26 H26 0.9500 . ?
C27 C30 1.57(6) . ?
C27 H27A 0.9900 . ?
C27 H27B 0.9900 . ?
C28 C33 1.54(3) . ?
C28 C32 1.55(3) . ?
C28 H28A 0.9900 . ?
C28 H28B 0.9900 . ?
C29 C31 1.53(3) . ?
C29 H29A 0.9900 . ?
C29 H29B 0.9900 . ?
C30 H30A 0.9900 . ?
C30 H30B 0.9900 . ?
C31 C35 1.51(3) . ?
C31 H31A 0.9900 . ?
C31 H31B 0.9900 . ?
C32 C34 1.53(3) . ?
C32 H32A 0.9900 . ?
C32 H32B 0.9900 . ?
C33 H33A 0.9900 . ?
C33 H33B 0.9900 . ?
C34 H34A 0.9900 . ?
C34 H34B 0.9900 . ?
C35 C36 1.54(3) . ?
C35 H35A 0.9900 . ?
C35 H35B 0.9900 . ?
C36 H36A 0.9900 . ?
C36 H36B 0.9900 . ?
C37 C41 1.42(2) . ?
C37 H37 0.9500 . ?
C38 C39 1.42(2) . ?
C38 H38 0.9500 . ?
C39 C41 1.34(4) . ?
C39 C42 1.40(2) . ?
C41 C45 1.44(2) . ?
C42 C43 1.40(2) . ?
C42 H42 0.9500 . ?
C43 C44 1.42(2) . ?
C43 H43 0.9500 . ?
C44 C45 1.41(2) . ?
C44 H44 0.9500 . ?
C45 H45 0.9500 . ?

loop_
_geom_torsion_atom_site_label_1
_geom_torsion_atom_site_label_2
_geom_torsion_atom_site_label_3
_geom_torsion_atom_site_label_4
_geom_torsion
_geom_torsion_site_symmetry_1
_geom_torsion_site_symmetry_2
_geom_torsion_site_symmetry_3
_geom_torsion_site_symmetry_4
_geom_torsion_publ_flag
C18 C5 C6 C7 -66(6) . . . . ?
C5 C6 C7 C19 -93(5) . . . . ?
C36 N2 C9 C11 170(3) . . . . ?
PT1 N2 C9 C11 -9(5) . . . . ?
N2 C9 C11 C13 -2(6) . . . . ?
N2 C9 C11 C38 -178(4) . . . . ?
C40 C10 C12 C26 172(4) . . . . ?
C40 C10 C12 C16 -23(6) . . . . ?
PT1 O17 C13 C37 176(2) . . . . ?
PT1 O17 C13 C11 -7(5) . . . . ?
C38 C11 C13 C37 3(5) . . . . ?
C9 C11 C13 C37 -173(3) . . . . ?
C38 C11 C13 O17 -173(3) . . . . ?
C9 C11 C13 O17 11(6) . . . . ?
C15 C8 C14 C16 176(3) . . . . ?
C40 C8 C14 C16 1(5) . . . . ?
C23 N3 C15 C8 170(3) . . . . ?
PT1 N3 C15 C8 1(5) . . . . ?
C14 C8 C15 N3 -178(4) . . . . ?
C40 C8 C15 N3 -4(6) . . . . ?
C8 C14 C16 C20 -175(4) . . . . ?
C8 C14 C16 C12 -4(5) . . . . ?
C10 C12 C16 C20 -176(4) . . . . ?
C26 C12 C16 C20 -10(6) . . . . ?
C10 C12 C16 C14 14(5) . . . . ?
C26 C12 C16 C14 180(3) . . . . ?
C6 C5 C18 C27 174(4) . . . . ?
C6 C7 C19 C21 165(4) . . . . ?
C14 C16 C20 C22 176(4) . . . . ?
C12 C16 C20 C22 6(6) . . . . ?
C7 C19 C21 C29 -51(6) . . . . ?
C16 C20 C22 C24 2(7) . . . . ?
C15 N3 C23 C33 -96(4) . . . . ?
PT1 N3 C23 C33 74(4) . . . . ?
C20 C22 C24 C26 -5(7) . . . . ?
C10 C12 C26 C24 172(4) . . . . ?
C16 C12 C26 C24 6(6) . . . . ?
C22 C24 C26 C12 1(7) . . . . ?
C5 C18 C27 C30 -65(6) . . . . ?
C19 C21 C29 C31 -158(4) . . . . ?
C34 C25 C30 C27 171(4) . . . . ?
C18 C27 C30 C25 -74(6) . . . . ?
C21 C29 C31 C35 -61(6) . . . . ?
C33 C28 C32 C34 175(4) . . . . ?
C32 C28 C33 C23 -99(5) . . . . ?
N3 C23 C33 C28 52(5) . . . . ?
C28 C32 C34 C25 -73(5) . . . . ?
C30 C25 C34 C32 -177(4) . . . . ?
C29 C31 C35 C36 -76(6) . . . . ?
C31 C35 C36 N2 -61(5) . . . . ?
C9 N2 C36 C35 -81(4) . . . . ?
PT1 N2 C36 C35 98(3) . . . . ?
O17 C13 C37 C41 159(4) . . . . ?
C11 C13 C37 C41 -17(5) . . . . ?
C13 C11 C38 C39 3(6) . . . . ?
C9 C11 C38 C39 178(4) . . . . ?
C11 C38 C39 C41 5(7) . . . . ?
C11 C38 C39 C42 -174(4) . . . . ?
PT1 O4 C40 C10 -179(3) . . . . ?
PT1 O4 C40 C8 -12(4) . . . . ?
C12 C10 C40 O4 -171(4) . . . . ?
C12 C10 C40 C8 20(6) . . . . ?
C15 C8 C40 O4 10(6) . . . . ?
C14 C8 C40 O4 -176(3) . . . . ?
C15 C8 C40 C10 177(3) . . . . ?
C14 C8 C40 C10 -9(5) . . . . ?
C42 C39 C41 C37 162(4) . . . . ?
C38 C39 C41 C37 -17(6) . . . . ?
C42 C39 C41 C45 0(7) . . . . ?
C38 C39 C41 C45 -180(5) . . . . ?
C13 C37 C41 C39 24(6) . . . . ?
C13 C37 C41 C45 -172(4) . . . . ?
C41 C39 C42 C43 8(8) . . . . ?
C38 C39 C42 C43 -172(5) . . . . ?
C39 C42 C43 C44 -14(8) . . . . ?
C42 C43 C44 C45 12(8) . . . . ?
C43 C44 C45 C41 -4(8) . . . . ?
C39 C41 C45 C44 -2(8) . . . . ?
C37 C41 C45 C44 -164(4) . . . . ?
